data_9004355
loop_
_publ_author_name
'Groat, L. A.'
'Roberts, A. C.'
'Le Page, Y.'

_publ_section_title
;
 The crystal structure of wattersite, Hg4HgCrO6
;
_journal_name_full 'The Canadian Mineralogist'
_journal_page_first 41
_journal_page_last 46
_journal_volume 33
_journal_year 1995
_chemical_compound_source 'type sample from Clear Creek mercury mine, San Benito County, California, USA'
_chemical_formula_sum 'Cr Hg5 O6'
_chemical_name_mineral Wattersite
_space_group_IT_number 15
_symmetry_space_group_name_Hall '-C 2yc'
_symmetry_space_group_name_H-M 'C 1 2/c 1'
_cell_angle_alpha 90
_cell_angle_beta 98.19
_cell_angle_gamma 90
_cell_length_a 11.274
_cell_length_b 11.669
_cell_length_c 6.603
_cell_formula_units_Z 4
_cell_volume 859.807
_database_code_amcsd 0005429
_exptl_crystal_density_diffrn 8.891
_cod_original_formula_sum 'Hg5 Cr O6'
_cod_database_code 9004355

loop_
_space_group_symop_operation_xyz
x,y,z
1/2+x,1/2+y,z
x,-y,1/2+z
1/2+x,1/2-y,1/2+z
-x,y,1/2-z
1/2-x,1/2+y,1/2-z
-x,-y,-z
1/2-x,1/2-y,-z

loop_
_atom_site_aniso_label
_atom_site_aniso_U_11
_atom_site_aniso_U_22
_atom_site_aniso_U_33
_atom_site_aniso_U_12
_atom_site_aniso_U_13
_atom_site_aniso_U_23
Hg1 0.01000 0.01490 0.01550 -0.00090 0.00160 0.00250
Hg2 0.03080 0.01480 0.02860 -0.00700 0.00100 0.00360
Hg3 0.02010 0.01340 0.02330 -0.00500 -0.00070 0.00140

loop_
_atom_site_label
_atom_site_fract_x
_atom_site_fract_y
_atom_site_fract_z
_atom_site_U_iso_or_equiv
Hg1 0.00000 0.00000 0.00000 ?
Hg2 0.27290 0.07744 0.29880 ?
Hg3 0.33630 0.27667 0.20990 ?
Cr 0.50000 0.81670 0.25000 0.01330
O1 0.35790 0.45080 0.14580 0.02640
O2 0.50520 0.73350 0.04510 0.01920
O3 0.37080 0.89410 0.20490 0.02680

loop_
_cod_related_entry_id
_cod_related_entry_database
_cod_related_entry_code
1 AMCSD 0005429
